data_4066621
loop_
_publ_author_name
'Pa\<zick\'y, Marek'
'Loos, Annette'
'Ferreira, Maria Jo\~ao'
'Serra, Daniel'
'Vinokurov, Nikolai'
'Rominger, Frank'
'J\"akel, Christoph'
'Hashmi, A. Stephen K.'
'Limbach, Michael'

_publ_section_title
;
 Synthesis, Reactivity, and Electrochemical Studies of Gold(I) and
 Gold(III) Complexes Supported by N-Heterocyclic Carbenes and Their
 Application in Catalysis
;
_journal_coden_ASTM ORGND7
_journal_issue 20
_journal_name_full Organometallics
_journal_page_first 4448
_journal_page_last 4458
_journal_paper_doi 10.1021/om1005484
_journal_volume 29
_journal_year 2010
_chemical_formula_sum 'C28 H31 Au Cl4 N2'
_chemical_formula_weight 734.31
_chemical_name_common 'in manuscript 4a'
_space_group_IT_number 148
_symmetry_cell_setting rhombohedral
_symmetry_space_group_name_Hall '-R 3'
_symmetry_space_group_name_H-M 'R -3 :H'
_atom_sites_solution_hydrogens geom
_atom_sites_solution_primary direct
_atom_sites_solution_secondary difmap
_audit_creation_method SHELXL-97
_cell_angle_alpha 90.00
_cell_angle_beta 90.00
_cell_angle_gamma 120.00
_cell_formula_units_Z 18
_cell_length_a 23.83560(10)
_cell_length_b 23.83560(10)
_cell_length_c 29.0459(4)
_cell_measurement_temperature 200(2)
_cell_volume 14291.2(2)
_computing_cell_refinement 'Bruker SAINT'
_computing_data_collection 'Bruker SMART'
_computing_data_reduction 'Bruker SAINT'
_computing_molecular_graphics 'Bruker SHELXTL'
_computing_publication_material 'Bruker SHELXTL'
_computing_structure_refinement 'SHELXL-97 (Sheldrick, 2008)'
_computing_structure_solution 'SHELXS-97 (Sheldrick, 2008)'
_diffrn_ambient_temperature 200(2)
_diffrn_measured_fraction_theta_full 0.998
_diffrn_measured_fraction_theta_max 0.998
_diffrn_measurement_device_type 'Bruker SMART CCD'
_diffrn_measurement_method '\w scans'
_diffrn_radiation_monochromator graphite
_diffrn_radiation_source 'fine-focus sealed tube'
_diffrn_radiation_type MoK\a
_diffrn_radiation_wavelength 0.71073
_diffrn_reflns_av_R_equivalents 0.0664
_diffrn_reflns_av_sigmaI/netI 0.0414
_diffrn_reflns_limit_h_max 29
_diffrn_reflns_limit_h_min -29
_diffrn_reflns_limit_k_max 29
_diffrn_reflns_limit_k_min -29
_diffrn_reflns_limit_l_max 36
_diffrn_reflns_limit_l_min -36
_diffrn_reflns_number 45359
_diffrn_reflns_theta_full 26.40
_diffrn_reflns_theta_max 26.40
_diffrn_reflns_theta_min 2.09
_exptl_absorpt_coefficient_mu 4.987
_exptl_absorpt_correction_T_max 0.7216
_exptl_absorpt_correction_T_min 0.4672
_exptl_absorpt_correction_type multi-scan
_exptl_absorpt_process_details
;
Sheldrick, G. M. (2008). <i>SADABS</i>. University of G\"ottingen, Germany.
;
_exptl_crystal_colour colorless
_exptl_crystal_density_diffrn 1.536
_exptl_crystal_density_method 'not measured'
_exptl_crystal_description polyhedron
_exptl_crystal_F_000 6480
_exptl_crystal_size_max 0.18
_exptl_crystal_size_mid 0.16
_exptl_crystal_size_min 0.07
_refine_diff_density_max 1.654
_refine_diff_density_min -1.186
_refine_diff_density_rms 0.146
_refine_ls_extinction_method none
_refine_ls_goodness_of_fit_ref 1.051
_refine_ls_hydrogen_treatment constr
_refine_ls_matrix_type full
_refine_ls_number_parameters 315
_refine_ls_number_reflns 6505
_refine_ls_number_restraints 7
_refine_ls_restrained_S_all 1.053
_refine_ls_R_factor_all 0.0623
_refine_ls_R_factor_gt 0.0389
_refine_ls_shift/su_max 0.001
_refine_ls_shift/su_mean 0.000
_refine_ls_structure_factor_coef Fsqd
_refine_ls_weighting_details 'calc w=1/[\s^2^(Fo^2^)+(0.0425P)^2^+201.6058P] where P=(Fo^2^+2Fc^2^)/3'
_refine_ls_weighting_scheme calc
_refine_ls_wR_factor_gt 0.0947
_refine_ls_wR_factor_ref 0.1054
_reflns_number_gt 5029
_reflns_number_total 6505
_reflns_threshold_expression >2sigma(I)
_cod_data_source_file om1005484_si_002.cif
_cod_data_source_block pa15
_cod_depositor_comments
;
The following automatic conversions were performed:

'_symmetry_cell_setting' value 'Rhombohedral' changed to
'rhombohedral' according to
/home/saulius/struct/CIF-dictionaries/cif_core.dic dictionary named
'cif_core.dic' version 2.4.1 from 2010-06-29.

Automatic conversion script
Id: cif_fix_values 1715 2011-07-08 13:25:40Z adriana 

 Updated bibliographic information.

 Antanas Vaitkus,
 2021-09-21
;
_cod_original_sg_symbol_H-M R-3
_cod_database_code 4066621

loop_
_symmetry_equiv_pos_as_xyz
'x, y, z'
'-y, x-y, z'
'-x+y, -x, z'
'x+2/3, y+1/3, z+1/3'
'-y+2/3, x-y+1/3, z+1/3'
'-x+y+2/3, -x+1/3, z+1/3'
'x+1/3, y+2/3, z+2/3'
'-y+1/3, x-y+2/3, z+2/3'
'-x+y+1/3, -x+2/3, z+2/3'
'-x, -y, -z'
'y, -x+y, -z'
'x-y, x, -z'
'-x+2/3, -y+1/3, -z+1/3'
'y+2/3, -x+y+1/3, -z+1/3'
'x-y+2/3, x+1/3, -z+1/3'
'-x+1/3, -y+2/3, -z+2/3'
'y+1/3, -x+y+2/3, -z+2/3'
'x-y+1/3, x+2/3, -z+2/3'

loop_
_atom_site_label
_atom_site_type_symbol
_atom_site_fract_x
_atom_site_fract_y
_atom_site_fract_z
_atom_site_U_iso_or_equiv
_atom_site_adp_type
_atom_site_occupancy
_atom_site_symmetry_multiplicity
_atom_site_calc_flag
_atom_site_refinement_flags
_atom_site_disorder_assembly
_atom_site_disorder_group
Au1 Au 0.623598(12) 0.679145(12) 0.022893(8) 0.03014(9) Uani 1 1 d . . .
Cl1 Cl 0.66288(9) 0.72857(9) -0.04656(6) 0.0442(4) Uani 1 1 d . . .
Cl2 Cl 0.58189(9) 0.62949(10) 0.09164(6) 0.0477(4) Uani 1 1 d . . .
C1 C 0.7030(3) 0.6664(3) 0.0319(2) 0.0308(14) Uani 1 1 d . . .
N2 N 0.7506(3) 0.6949(3) 0.06383(19) 0.0378(13) Uani 1 1 d . . .
C3 C 0.7941(4) 0.6729(4) 0.0594(3) 0.0489(19) Uani 1 1 d . . .
H3 H 0.8320 0.6865 0.0775 0.059 Uiso 1 1 calc R . .
C4 C 0.7740(4) 0.6299(4) 0.0259(3) 0.0465(18) Uani 1 1 d . . .
H4 H 0.7937 0.6059 0.0159 0.056 Uiso 1 1 calc R . .
N5 N 0.7175(3) 0.6268(3) 0.00788(18) 0.0336(12) Uani 1 1 d . . .
C11 C 0.7545(3) 0.7416(3) 0.0976(2) 0.0362(15) Uani 1 1 d . . .
C12 C 0.7766(3) 0.8051(4) 0.0835(2) 0.0418(17) Uani 1 1 d . . .
C13 C 0.7786(4) 0.8485(4) 0.1171(3) 0.051(2) Uani 1 1 d . . .
H13 H 0.7941 0.8924 0.1088 0.062 Uiso 1 1 calc R . .
C14 C 0.7588(4) 0.8292(5) 0.1619(3) 0.060(2) Uani 1 1 d . . .
C15 C 0.7390(4) 0.7656(4) 0.1747(3) 0.054(2) Uani 1 1 d . . .
H15 H 0.7268 0.7527 0.2058 0.065 Uiso 1 1 calc R . .
C16 C 0.7367(4) 0.7209(4) 0.1432(2) 0.0458(18) Uani 1 1 d . . .
C17 C 0.7984(5) 0.8285(4) 0.0353(3) 0.064(2) Uani 1 1 d . . .
H17A H 0.8231 0.8089 0.0233 0.096 Uiso 1 1 calc R . .
H17B H 0.8258 0.8758 0.0353 0.096 Uiso 1 1 calc R . .
H17C H 0.7604 0.8160 0.0157 0.096 Uiso 1 1 calc R . .
C18 C 0.7603(6) 0.8773(6) 0.1972(3) 0.090(4) Uani 1 1 d . . .
H18A H 0.7816 0.9208 0.1838 0.135 Uiso 1 1 calc R . .
H18B H 0.7844 0.8771 0.2245 0.135 Uiso 1 1 calc R . .
H18C H 0.7159 0.8649 0.2061 0.135 Uiso 1 1 calc R . .
C19 C 0.7160(4) 0.6524(4) 0.1589(3) 0.060(2) Uani 1 1 d . . .
H19A H 0.6856 0.6213 0.1365 0.091 Uiso 1 1 calc R . .
H19B H 0.6949 0.6445 0.1891 0.091 Uiso 1 1 calc R . .
H19C H 0.7542 0.6472 0.1612 0.091 Uiso 1 1 calc R . .
C21 C 0.6824(3) 0.5885(3) -0.0313(2) 0.0330(14) Uani 1 1 d . . .
C22 C 0.7088(3) 0.6106(3) -0.0750(2) 0.0376(15) Uani 1 1 d . . .
C23 C 0.6739(4) 0.5733(4) -0.1127(2) 0.0484(19) Uani 1 1 d . . .
H23 H 0.6906 0.5874 -0.1428 0.058 Uiso 1 1 calc R . .
C24 C 0.6156(4) 0.5162(4) -0.1073(3) 0.055(2) Uani 1 1 d . . .
C25 C 0.5927(4) 0.4948(4) -0.0631(3) 0.052(2) Uani 1 1 d . . .
H25 H 0.5537 0.4546 -0.0593 0.063 Uiso 1 1 calc R . .
C26 C 0.6250(3) 0.5303(3) -0.0244(2) 0.0423(17) Uani 1 1 d . . .
C27 C 0.7723(4) 0.6717(4) -0.0817(3) 0.052(2) Uani 1 1 d . . .
H27A H 0.7695 0.7084 -0.0692 0.077 Uiso 1 1 calc R . .
H27B H 0.7823 0.6785 -0.1147 0.077 Uiso 1 1 calc R . .
H27C H 0.8065 0.6681 -0.0657 0.077 Uiso 1 1 calc R . .
C28 C 0.5792(5) 0.4773(5) -0.1496(3) 0.084(3) Uani 1 1 d . . .
H28A H 0.5476 0.4899 -0.1591 0.125 Uiso 1 1 calc R . .
H28B H 0.5567 0.4310 -0.1421 0.125 Uiso 1 1 calc R . .
H28C H 0.6100 0.4860 -0.1747 0.125 Uiso 1 1 calc R . .
C29 C 0.5998(5) 0.5042(4) 0.0233(3) 0.065(3) Uani 1 1 d . . .
H29A H 0.5576 0.4644 0.0208 0.097 Uiso 1 1 calc R . .
H29B H 0.5950 0.5366 0.0410 0.097 Uiso 1 1 calc R . .
H29C H 0.6304 0.4946 0.0390 0.097 Uiso 1 1 calc R . .
C31 C 0.5439(3) 0.6924(3) 0.0155(2) 0.0309(14) Uani 1 1 d . . .
C32 C 0.5112(4) 0.6776(4) -0.0248(3) 0.058(2) Uani 1 1 d . . .
H32 H 0.5226 0.6588 -0.0493 0.069 Uiso 1 1 calc R . .
C33 C 0.4600(4) 0.6903(5) -0.0300(4) 0.079(3) Uani 1 1 d . . .
H33 H 0.4353 0.6783 -0.0576 0.095 Uiso 1 1 calc R . .
C34 C 0.4456(5) 0.7204(6) 0.0048(5) 0.083(3) Uani 1 1 d . . .
H34 H 0.4119 0.7304 0.0011 0.100 Uiso 1 1 calc R . .
C35 C 0.4802(5) 0.7356(5) 0.0447(4) 0.075(3) Uani 1 1 d . . .
H35 H 0.4700 0.7558 0.0690 0.090 Uiso 1 1 calc R . .
C36 C 0.5302(4) 0.7219(4) 0.0506(3) 0.057(2) Uani 1 1 d . . .
H36 H 0.5543 0.7329 0.0784 0.068 Uiso 1 1 calc R . .
C51 C 0.9085(15) 1.0758(17) 0.1406(5) 0.1645(18) Uiso 0.508(6) 1 d PD A 1
H51A H 0.9449 1.0673 0.1369 0.197 Uiso 0.508(6) 1 calc PR A 1
H51B H 0.9278 1.1227 0.1346 0.197 Uiso 0.508(6) 1 calc PR A 1
Cl11 Cl 0.9014(5) 1.0735(5) 0.1918(4) 0.1645(18) Uiso 0.508(6) 1 d PD A 1
Cl12 Cl 0.8697(7) 1.0463(8) 0.0953(4) 0.1645(18) Uiso 0.508(6) 1 d PD A 1
C51B C 0.9224(15) 1.0570(18) 0.1361(10) 0.1645(18) Uiso 0.492(6) 1 d PD A 2
H51C H 0.9498 1.0550 0.1113 0.197 Uiso 0.492(6) 1 calc PR A 2
H51D H 0.9446 1.1031 0.1455 0.197 Uiso 0.492(6) 1 calc PR A 2
Cl13 Cl 0.9373(5) 1.0251(5) 0.1765(4) 0.1645(18) Uiso 0.492(6) 1 d PD A 2
Cl14 Cl 0.8631(8) 1.0504(8) 0.1085(5) 0.1645(18) Uiso 0.492(6) 1 d PD A 2

loop_
_atom_site_aniso_label
_atom_site_aniso_U_11
_atom_site_aniso_U_22
_atom_site_aniso_U_33
_atom_site_aniso_U_23
_atom_site_aniso_U_13
_atom_site_aniso_U_12
Au1 0.03072(15) 0.03076(15) 0.02666(13) -0.00032(10) 0.00114(10) 0.01367(11)
Cl1 0.0580(11) 0.0488(10) 0.0313(8) 0.0091(7) 0.0104(8) 0.0308(9)
Cl2 0.0466(10) 0.0592(12) 0.0337(9) 0.0109(8) 0.0095(7) 0.0238(9)
C1 0.035(4) 0.031(3) 0.024(3) 0.000(3) 0.005(3) 0.015(3)
N2 0.040(3) 0.040(3) 0.037(3) -0.006(3) -0.002(3) 0.023(3)
C3 0.050(5) 0.060(5) 0.051(5) -0.016(4) -0.017(4) 0.038(4)
C4 0.045(4) 0.054(5) 0.051(5) -0.014(4) -0.009(3) 0.033(4)
N5 0.030(3) 0.033(3) 0.034(3) -0.005(2) -0.002(2) 0.012(2)
C11 0.032(4) 0.040(4) 0.036(4) -0.013(3) -0.011(3) 0.018(3)
C12 0.038(4) 0.048(4) 0.039(4) -0.010(3) -0.010(3) 0.021(3)
C13 0.052(5) 0.048(5) 0.058(5) -0.016(4) -0.019(4) 0.028(4)
C14 0.072(6) 0.079(6) 0.046(5) -0.026(4) -0.021(4) 0.052(5)
C15 0.066(5) 0.077(6) 0.032(4) -0.013(4) -0.012(4) 0.045(5)
C16 0.052(5) 0.060(5) 0.034(4) -0.005(3) -0.009(3) 0.034(4)
C17 0.071(6) 0.047(5) 0.057(5) -0.001(4) -0.001(4) 0.017(4)
C18 0.126(10) 0.110(9) 0.070(6) -0.051(6) -0.036(6) 0.087(8)
C19 0.074(6) 0.068(6) 0.042(4) 0.001(4) -0.010(4) 0.037(5)
C21 0.035(4) 0.034(4) 0.029(3) -0.004(3) 0.001(3) 0.016(3)
C22 0.038(4) 0.040(4) 0.031(3) -0.004(3) 0.005(3) 0.016(3)
C23 0.052(5) 0.065(5) 0.029(4) 0.000(3) 0.009(3) 0.030(4)
C24 0.043(4) 0.067(6) 0.040(4) -0.019(4) -0.003(3) 0.017(4)
C25 0.045(4) 0.051(5) 0.041(4) -0.014(4) 0.004(3) 0.010(4)
C26 0.041(4) 0.042(4) 0.035(4) -0.004(3) 0.009(3) 0.014(3)
C27 0.049(5) 0.046(5) 0.053(5) 0.009(4) 0.017(4) 0.019(4)
C28 0.069(6) 0.099(8) 0.040(5) -0.026(5) -0.005(4) 0.009(6)
C29 0.082(6) 0.043(5) 0.043(5) -0.001(4) 0.021(4) 0.011(4)
C31 0.024(3) 0.031(3) 0.040(4) 0.006(3) 0.001(3) 0.015(3)
C32 0.049(5) 0.047(5) 0.072(6) -0.001(4) -0.003(4) 0.021(4)
C33 0.046(5) 0.076(7) 0.104(8) 0.014(6) -0.018(5) 0.022(5)
C34 0.054(6) 0.080(8) 0.122(10) 0.023(7) 0.007(6) 0.039(6)
C35 0.058(6) 0.066(6) 0.105(8) 0.011(6) 0.027(6) 0.034(5)
C36 0.053(5) 0.057(5) 0.065(5) 0.008(4) 0.014(4) 0.031(4)

loop_
_atom_type_symbol
_atom_type_description
_atom_type_scat_dispersion_real
_atom_type_scat_dispersion_imag
_atom_type_scat_source
C C 0.0033 0.0016 'International Tables Vol C Tables 4.2.6.8 and 6.1.1.4'
H H 0.0000 0.0000 'International Tables Vol C Tables 4.2.6.8 and 6.1.1.4'
N N 0.0061 0.0033 'International Tables Vol C Tables 4.2.6.8 and 6.1.1.4'
Cl Cl 0.1484 0.1585 'International Tables Vol C Tables 4.2.6.8 and 6.1.1.4'
Au Au -2.0133 8.8022 'International Tables Vol C Tables 4.2.6.8 and 6.1.1.4'

loop_
_geom_angle_atom_site_label_1
_geom_angle_atom_site_label_2
_geom_angle_atom_site_label_3
_geom_angle
C1 Au1 C31 178.6(2)
C1 Au1 Cl2 90.37(17)
C31 Au1 Cl2 88.54(18)
C1 Au1 Cl1 91.04(17)
C31 Au1 Cl1 90.06(18)
Cl2 Au1 Cl1 178.53(7)
N5 C1 N2 105.0(5)
N5 C1 Au1 127.4(5)
N2 C1 Au1 127.5(4)
C1 N2 C3 110.3(5)
C1 N2 C11 124.1(5)
C3 N2 C11 125.6(6)
C4 C3 N2 108.3(6)
C3 C4 N5 106.3(6)
C1 N5 C4 110.0(5)
C1 N5 C21 125.6(5)
C4 N5 C21 124.4(5)
C12 C11 C16 122.9(6)
C12 C11 N2 118.6(6)
C16 C11 N2 118.4(6)
C11 C12 C13 116.8(7)
C11 C12 C17 123.4(7)
C13 C12 C17 119.8(7)
C14 C13 C12 121.9(8)
C13 C14 C15 119.1(7)
C13 C14 C18 120.5(9)
C15 C14 C18 120.4(8)
C16 C15 C14 121.5(7)
C15 C16 C11 117.7(7)
C15 C16 C19 119.7(7)
C11 C16 C19 122.6(7)
C26 C21 C22 122.8(6)
C26 C21 N5 119.2(6)
C22 C21 N5 118.0(6)
C23 C22 C21 117.4(6)
C23 C22 C27 120.5(6)
C21 C22 C27 122.1(6)
C24 C23 C22 121.6(7)
C23 C24 C25 118.9(7)
C23 C24 C28 119.6(7)
C25 C24 C28 121.5(8)
C26 C25 C24 121.9(7)
C25 C26 C21 117.4(6)
C25 C26 C29 120.4(7)
C21 C26 C29 122.2(6)
C32 C31 C36 121.5(7)
C32 C31 Au1 120.0(5)
C36 C31 Au1 118.2(5)
C31 C32 C33 119.1(9)
C34 C33 C32 120.1(10)
C35 C34 C33 119.2(10)
C34 C35 C36 121.1(10)
C31 C36 C35 118.8(9)
Cl11 C51 Cl12 142(2)
Cl13 C51B Cl14 140(2)

loop_
_geom_bond_atom_site_label_1
_geom_bond_atom_site_label_2
_geom_bond_distance
Au1 C1 2.077(6)
Au1 C31 2.085(6)
Au1 Cl2 2.2805(17)
Au1 Cl1 2.2872(16)
C1 N5 1.352(8)
C1 N2 1.356(8)
N2 C3 1.381(9)
N2 C11 1.451(8)
C3 C4 1.318(10)
C4 N5 1.412(9)
N5 C21 1.438(8)
C11 C12 1.393(10)
C11 C16 1.404(10)
C12 C13 1.406(10)
C12 C17 1.500(11)
C13 C14 1.384(12)
C14 C15 1.394(12)
C14 C18 1.525(11)
C15 C16 1.386(10)
C16 C19 1.520(11)
C21 C26 1.392(9)
C21 C22 1.396(9)
C22 C23 1.393(10)
C22 C27 1.498(10)
C23 C24 1.384(11)
C24 C25 1.390(11)
C24 C28 1.522(10)
C25 C26 1.387(10)
C26 C29 1.515(10)
C31 C32 1.354(10)
C31 C36 1.368(10)
C32 C33 1.405(12)
C33 C34 1.379(15)
C34 C35 1.362(15)
C35 C36 1.395(12)
C51 Cl11 1.492(14)
C51 Cl12 1.560(14)
C51B Cl13 1.533(15)
C51B Cl14 1.562(14)
